data_7117715
loop_
_publ_author_name
'Isai Ramakrishna'
'Gowri Sankar Grandhi'
'Harekrishna Sahoo'
'Mahiuddin Baidya'

_publ_section_title
;
 The Mukaiyama aldol reaction of in situ generated nitrosocarbonyl
 compounds: selective C-N bond formation and N-O bond cleavage in one-pot
 for alpha-amination of ketones
;
_journal_name_full Chem.Commun.
_journal_page_first 13976
_journal_paper_doi 10.1039/C5cc05459A
_journal_volume 51
_journal_year 2015
_chemical_formula_sum 'C15 H16 Cl3 N O3'
_chemical_formula_weight 364.64
_chemical_name_systematic
;
 ?
;
_space_group_crystal_system triclinic
_space_group_IT_number 2
_space_group_name_Hall '-P 1'
_space_group_name_H-M_alt 'P -1'
_symmetry_space_group_name_Hall '-P 1'
_symmetry_space_group_name_H-M 'P -1'
_atom_sites_solution_hydrogens mixed
_audit_creation_method SHELXL-2012
_audit_update_record
;
2015-06-22 deposited with the CCDC.
2015-07-28 downloaded from the CCDC.
;
_cell_angle_alpha 67.611(2)
_cell_angle_beta 89.839(2)
_cell_angle_gamma 85.877(2)
_cell_formula_units_Z 2
_cell_length_a 6.0347(2)
_cell_length_b 11.3911(4)
_cell_length_c 13.0283(4)
_cell_measurement_reflns_used 2871
_cell_measurement_temperature 296(2)
_cell_measurement_theta_max 27.2
_cell_measurement_theta_min 1.691
_cell_volume 825.64(5)
_computing_cell_refinement 'APEXII/SAINT (Bruker, 2012)'
_computing_data_collection 'APEXII (Bruker, 2012)'
_computing_data_reduction 'SAINT/XPREP (Bruker, 2012)'
_computing_molecular_graphics 'ORTEP3 (Farrugia, 1997) '
_computing_publication_material 'SHELXL-97 (Sheldrick, 2013)'
_computing_structure_refinement 'SHELXL-97 (Sheldrick, 2013)'
_computing_structure_solution 'SHELXS-97 (Sheldrick, 2013)'
_diffrn_ambient_temperature 296(2)
_diffrn_measured_fraction_theta_full 0.959
_diffrn_measured_fraction_theta_max 0.987
_diffrn_measurement_device_type 'Bruker kappa apex2 CCD Diffractometer'
_diffrn_measurement_method '\w and \f scan'
_diffrn_radiation_type MoK\a
_diffrn_radiation_wavelength 0.71073
_diffrn_reflns_av_R_equivalents 0.0155
_diffrn_reflns_av_unetI/netI 0.0141
_diffrn_reflns_laue_measured_fraction_full 0.959
_diffrn_reflns_laue_measured_fraction_max 0.987
_diffrn_reflns_limit_h_max 7
_diffrn_reflns_limit_h_min -7
_diffrn_reflns_limit_k_max 13
_diffrn_reflns_limit_k_min -13
_diffrn_reflns_limit_l_max 15
_diffrn_reflns_limit_l_min -15
_diffrn_reflns_number 11909
_diffrn_reflns_point_group_measured_fraction_full 0.959
_diffrn_reflns_point_group_measured_fraction_max 0.987
_diffrn_reflns_theta_full 25.242
_diffrn_reflns_theta_max 24.991
_diffrn_reflns_theta_min 1.691
_exptl_absorpt_coefficient_mu 0.565
_exptl_absorpt_correction_T_max 0.8823
_exptl_absorpt_correction_T_min 0.8012
_exptl_absorpt_correction_type multi-scan
_exptl_absorpt_process_details 'SADABS (Bruker, 2012)'
_exptl_crystal_colour colourless
_exptl_crystal_density_diffrn 1.467
_exptl_crystal_description block
_exptl_crystal_F_000 376
_exptl_crystal_size_max 0.250
_exptl_crystal_size_mid 0.220
_exptl_crystal_size_min 0.100
_refine_diff_density_max 0.516
_refine_diff_density_min -0.441
_refine_diff_density_rms 0.039
_refine_ls_extinction_coef .
_refine_ls_extinction_method none
_refine_ls_goodness_of_fit_ref 1.042
_refine_ls_hydrogen_treatment mixed
_refine_ls_matrix_type full
_refine_ls_number_parameters 203
_refine_ls_number_reflns 2871
_refine_ls_number_restraints 0
_refine_ls_restrained_S_all 1.042
_refine_ls_R_factor_all 0.0417
_refine_ls_R_factor_gt 0.0368
_refine_ls_shift/su_max 0.000
_refine_ls_shift/su_mean 0.000
_refine_ls_structure_factor_coef Fsqd
_refine_ls_weighting_details
;
 w=1/[\s^2^(Fo^2^)+(0.0317P)^2^+0.5977P]
 where P=(Fo^2^+2Fc^2^)/3
;
_refine_ls_weighting_scheme calc
_refine_ls_wR_factor_gt 0.0859
_refine_ls_wR_factor_ref 0.0901
_reflns_Friedel_coverage 0.000
_reflns_friedel_fraction_full .
_reflns_friedel_fraction_max .
_reflns_number_gt 2550
_reflns_number_total 2871
_reflns_threshold_expression 'I > 2\s(I)'
_cod_data_source_file c5cc05459a2.cif
_cod_data_source_block ram139
_cod_database_code 7117715
_shelx_space_group_comment
;
The symmetry employed for this shelxl refinement is uniquely defined
by the following loop, which should always be used as a source of
symmetry information in preference to the above space-group names.
They are only intended as comments.
;
_shelx_estimated_absorpt_t_min 0.872
_shelx_estimated_absorpt_t_max 0.946
_shelxl_version_number 2012-9

loop_
_space_group_symop_operation_xyz
'x, y, z'
'-x, -y, -z'

loop_
_atom_site_label
_atom_site_type_symbol
_atom_site_fract_x
_atom_site_fract_y
_atom_site_fract_z
_atom_site_U_iso_or_equiv
_atom_site_adp_type
_atom_site_occupancy
_atom_site_site_symmetry_order
_atom_site_calc_flag
_atom_site_refinement_flags_posn
_atom_site_refinement_flags_adp
_atom_site_refinement_flags_occupancy
_atom_site_disorder_assembly
_atom_site_disorder_group
C1 C 0.3022(4) 0.4772(2) 0.15300(19) 0.0491(5) Uani 1 1 d . . . . .
H1 H 0.1923 0.4576 0.1135 0.059 Uiso 1 1 calc R U . . .
C2 C 0.2673(5) 0.5813(2) 0.1821(2) 0.0606(6) Uani 1 1 d . . . . .
H2 H 0.1352 0.6326 0.1609 0.073 Uiso 1 1 calc R U . . .
C3 C 0.4268(5) 0.6096(2) 0.2425(2) 0.0618(7) Uani 1 1 d . . . . .
H3 H 0.4021 0.6794 0.2627 0.074 Uiso 1 1 calc R U . . .
C4 C 0.6225(5) 0.5345(3) 0.2729(2) 0.0608(7) Uani 1 1 d . . . . .
H4 H 0.7298 0.5530 0.3144 0.073 Uiso 1 1 calc R U . . .
C5 C 0.6606(4) 0.4326(2) 0.24234(19) 0.0508(6) Uani 1 1 d . . . . .
H5 H 0.7951 0.3835 0.2620 0.061 Uiso 1 1 calc R U . . .
C6 C 0.5006(3) 0.4016(2) 0.18238(16) 0.0388(5) Uani 1 1 d . . . . .
C7 C 0.5529(3) 0.2881(2) 0.15337(16) 0.0396(5) Uani 1 1 d . . . . .
C8 C 0.3676(3) 0.20653(19) 0.14441(15) 0.0346(4) Uani 1 1 d . . . . .
C9 C 0.4554(4) 0.0748(2) 0.1489(2) 0.0515(6) Uani 1 1 d . . . . .
H9A H 0.5927 0.0798 0.1091 0.062 Uiso 1 1 calc R U . . .
H9B H 0.4811 0.0153 0.2250 0.062 Uiso 1 1 calc R U . . .
C10 C 0.2712(5) 0.0355(3) 0.0929(2) 0.0627(7) Uani 1 1 d . . . . .
H10A H 0.3266 -0.0300 0.0669 0.075 Uiso 1 1 calc R U . . .
H10B H 0.1513 0.0038 0.1435 0.075 Uiso 1 1 calc R U . . .
C11 C 0.1942(5) 0.1558(3) -0.0027(2) 0.0725(8) Uani 1 1 d . . . . .
H11A H 0.0360 0.1578 -0.0168 0.087 Uiso 1 1 calc R U . . .
H11B H 0.2720 0.1609 -0.0693 0.087 Uiso 1 1 calc R U . . .
C12 C 0.2447(3) 0.2660(2) 0.02953(16) 0.0416(5) Uani 1 1 d . . . . .
H12A H 0.1082 0.3139 0.0343 0.050 Uiso 1 1 calc R U . . .
H12B H 0.3378 0.3229 -0.0251 0.050 Uiso 1 1 calc R U . . .
C13 C 0.2844(3) 0.15492(18) 0.33797(16) 0.0362(4) Uani 1 1 d . . . . .
C14 C 0.1700(4) 0.1183(2) 0.52096(17) 0.0472(5) Uani 1 1 d . . . . .
H14A H 0.3305 0.1110 0.5306 0.057 Uiso 1 1 calc R U . . .
H14B H 0.1140 0.0384 0.5688 0.057 Uiso 1 1 calc R U . . .
C15 C 0.0700(3) 0.2257(2) 0.55119(16) 0.0411(5) Uani 1 1 d . . . . .
Cl1 Cl -0.22004(11) 0.24284(11) 0.53487(7) 0.0963(3) Uani 1 1 d . . . . .
Cl2 Cl 0.14028(12) 0.18860(6) 0.69296(5) 0.06045(19) Uani 1 1 d . . . . .
Cl3 Cl 0.18185(13) 0.36941(6) 0.46865(6) 0.0669(2) Uani 1 1 d . . . . .
N1 N 0.2097(3) 0.19328(17) 0.23261(13) 0.0355(4) Uani 1 1 d . . . . .
O1 O 0.7435(2) 0.26013(19) 0.13531(15) 0.0614(5) Uani 1 1 d . . . . .
O2 O 0.4770(3) 0.13246(15) 0.36830(12) 0.0493(4) Uani 1 1 d . . . . .
O3 O 0.1109(2) 0.14492(15) 0.40756(11) 0.0457(4) Uani 1 1 d . . . . .
H1N H 0.084(4) 0.207(2) 0.2190(19) 0.039(6) Uiso 1 1 d . . . . .

loop_
_atom_site_aniso_label
_atom_site_aniso_U_11
_atom_site_aniso_U_22
_atom_site_aniso_U_33
_atom_site_aniso_U_23
_atom_site_aniso_U_13
_atom_site_aniso_U_12
C1 0.0431(13) 0.0505(13) 0.0520(13) -0.0179(11) -0.0048(10) -0.0021(10)
C2 0.0635(16) 0.0486(14) 0.0649(16) -0.0180(12) -0.0022(13) 0.0064(12)
C3 0.085(2) 0.0475(14) 0.0547(15) -0.0199(12) 0.0109(14) -0.0147(13)
C4 0.0694(17) 0.0625(16) 0.0550(15) -0.0253(13) -0.0053(13) -0.0166(13)
C5 0.0426(13) 0.0595(14) 0.0502(13) -0.0200(11) -0.0041(10) -0.0093(11)
C6 0.0338(11) 0.0464(11) 0.0333(10) -0.0108(9) 0.0037(8) -0.0093(9)
C7 0.0255(10) 0.0575(13) 0.0347(10) -0.0169(10) -0.0007(8) -0.0009(9)
C8 0.0257(9) 0.0480(11) 0.0313(10) -0.0170(9) 0.0010(8) 0.0016(8)
C9 0.0518(14) 0.0564(14) 0.0498(13) -0.0265(11) -0.0022(11) 0.0099(11)
C10 0.0681(17) 0.0661(16) 0.0688(17) -0.0410(14) 0.0114(13) -0.0141(13)
C11 0.077(2) 0.083(2) 0.0688(18) -0.0425(16) -0.0235(15) 0.0001(15)
C12 0.0324(11) 0.0610(13) 0.0305(10) -0.0164(10) 0.0004(8) -0.0043(9)
C13 0.0418(12) 0.0343(10) 0.0334(10) -0.0132(8) 0.0032(9) -0.0074(8)
C14 0.0688(15) 0.0428(12) 0.0299(11) -0.0123(9) 0.0052(10) -0.0139(11)
C15 0.0404(12) 0.0526(12) 0.0318(10) -0.0167(9) 0.0004(8) -0.0084(9)
Cl1 0.0378(4) 0.1936(10) 0.0682(5) -0.0626(6) 0.0032(3) -0.0064(5)
Cl2 0.0775(4) 0.0726(4) 0.0348(3) -0.0250(3) -0.0065(3) -0.0023(3)
Cl3 0.0943(5) 0.0411(3) 0.0611(4) -0.0134(3) 0.0059(3) -0.0126(3)
N1 0.0251(9) 0.0500(10) 0.0315(9) -0.0158(8) 0.0001(7) -0.0026(7)
O1 0.0229(8) 0.1006(14) 0.0745(12) -0.0493(11) 0.0050(7) -0.0020(8)
O2 0.0430(9) 0.0595(10) 0.0390(8) -0.0131(7) -0.0094(7) 0.0041(7)
O3 0.0502(9) 0.0610(9) 0.0328(7) -0.0231(7) 0.0084(6) -0.0190(7)

loop_
_atom_type_symbol
_atom_type_description
_atom_type_scat_dispersion_real
_atom_type_scat_dispersion_imag
_atom_type_scat_source
C C 0.0033 0.0016 'International Tables Vol C Tables 4.2.6.8 and 6.1.1.4'
H H 0.0000 0.0000 'International Tables Vol C Tables 4.2.6.8 and 6.1.1.4'
N N 0.0061 0.0033 'International Tables Vol C Tables 4.2.6.8 and 6.1.1.4'
O O 0.0106 0.0060 'International Tables Vol C Tables 4.2.6.8 and 6.1.1.4'
Cl Cl 0.1484 0.1585 'International Tables Vol C Tables 4.2.6.8 and 6.1.1.4'

loop_
_geom_angle_atom_site_label_1
_geom_angle_atom_site_label_2
_geom_angle_atom_site_label_3
_geom_angle
_geom_angle_site_symmetry_1
_geom_angle_site_symmetry_3
C2 C1 C6 120.2(2) . .
C2 C1 H1 119.9 . .
C6 C1 H1 119.9 . .
C3 C2 C1 120.3(2) . .
C3 C2 H2 119.8 . .
C1 C2 H2 119.8 . .
C4 C3 C2 119.8(2) . .
C4 C3 H3 120.1 . .
C2 C3 H3 120.1 . .
C5 C4 C3 120.3(2) . .
C5 C4 H4 119.8 . .
C3 C4 H4 119.8 . .
C4 C5 C6 120.8(2) . .
C4 C5 H5 119.6 . .
C6 C5 H5 119.6 . .
C1 C6 C5 118.5(2) . .
C1 C6 C7 123.75(19) . .
C5 C6 C7 117.73(19) . .
O1 C7 C6 120.04(19) . .
O1 C7 C8 119.35(19) . .
C6 C7 C8 120.61(17) . .
N1 C8 C9 110.17(17) . .
N1 C8 C7 109.37(15) . .
C9 C8 C7 113.10(17) . .
N1 C8 C12 109.84(15) . .
C9 C8 C12 102.69(16) . .
C7 C8 C12 111.50(16) . .
C10 C9 C8 103.67(19) . .
C10 C9 H9A 111.0 . .
C8 C9 H9A 111.0 . .
C10 C9 H9B 111.0 . .
C8 C9 H9B 111.0 . .
H9A C9 H9B 109.0 . .
C11 C10 C9 104.1(2) . .
C11 C10 H10A 110.9 . .
C9 C10 H10A 110.9 . .
C11 C10 H10B 110.9 . .
C9 C10 H10B 110.9 . .
H10A C10 H10B 109.0 . .
C10 C11 C12 107.0(2) . .
C10 C11 H11A 110.3 . .
C12 C11 H11A 110.3 . .
C10 C11 H11B 110.3 . .
C12 C11 H11B 110.3 . .
H11A C11 H11B 108.6 . .
C11 C12 C8 106.39(19) . .
C11 C12 H12A 110.5 . .
C8 C12 H12A 110.5 . .
C11 C12 H12B 110.5 . .
C8 C12 H12B 110.5 . .
H12A C12 H12B 108.6 . .
O2 C13 N1 125.47(19) . .
O2 C13 O3 124.10(18) . .
N1 C13 O3 110.43(18) . .
O3 C14 C15 108.37(18) . .
O3 C14 H14A 110.0 . .
C15 C14 H14A 110.0 . .
O3 C14 H14B 110.0 . .
C15 C14 H14B 110.0 . .
H14A C14 H14B 108.4 . .
C14 C15 Cl1 111.69(16) . .
C14 C15 Cl3 109.96(15) . .
Cl1 C15 Cl3 109.65(12) . .
C14 C15 Cl2 107.47(15) . .
Cl1 C15 Cl2 108.67(11) . .
Cl3 C15 Cl2 109.34(11) . .
C13 N1 C8 119.60(17) . .
C13 N1 H1N 120.0(17) . .
C8 N1 H1N 120.4(17) . .
C13 O3 C14 115.73(17) . .

loop_
_geom_bond_atom_site_label_1
_geom_bond_atom_site_label_2
_geom_bond_distance
_geom_bond_site_symmetry_2
C1 C2 1.379(3) .
C1 C6 1.388(3) .
C1 H1 0.9300 .
C2 C3 1.375(4) .
C2 H2 0.9300 .
C3 C4 1.372(4) .
C3 H3 0.9300 .
C4 C5 1.368(4) .
C4 H4 0.9300 .
C5 C6 1.389(3) .
C5 H5 0.9300 .
C6 C7 1.493(3) .
C7 O1 1.217(2) .
C7 C8 1.536(3) .
C8 N1 1.460(2) .
C8 C9 1.534(3) .
C8 C12 1.553(3) .
C9 C10 1.514(3) .
C9 H9A 0.9700 .
C9 H9B 0.9700 .
C10 C11 1.503(4) .
C10 H10A 0.9700 .
C10 H10B 0.9700 .
C11 C12 1.517(3) .
C11 H11A 0.9700 .
C11 H11B 0.9700 .
C12 H12A 0.9700 .
C12 H12B 0.9700 .
C13 O2 1.206(2) .
C13 N1 1.340(3) .
C13 O3 1.365(2) .
C14 O3 1.431(2) .
C14 C15 1.509(3) .
C14 H14A 0.9700 .
C14 H14B 0.9700 .
C15 Cl1 1.752(2) .
C15 Cl3 1.762(2) .
C15 Cl2 1.776(2) .
N1 H1N 0.77(2) .

loop_
_geom_hbond_atom_site_label_D
_geom_hbond_atom_site_label_H
_geom_hbond_atom_site_label_A
_geom_hbond_distance_DH
_geom_hbond_distance_HA
_geom_hbond_distance_DA
_geom_hbond_angle_DHA
_geom_hbond_site_symmetry_A
C12 H12A O1 0.97 2.55 3.315(2) 135.5 1_455
C14 H14B O3 0.97 2.49 3.365(3) 149.6 2_556
N1 H1N O1 0.77(2) 2.26(2) 3.014(2) 166(2) 1_455

loop_
_geom_torsion_atom_site_label_1
_geom_torsion_atom_site_label_2
_geom_torsion_atom_site_label_3
_geom_torsion_atom_site_label_4
_geom_torsion
_geom_torsion_site_symmetry_1
_geom_torsion_site_symmetry_2
_geom_torsion_site_symmetry_3
_geom_torsion_site_symmetry_4
C6 C1 C2 C3 -1.3(4) . . . .
C1 C2 C3 C4 0.6(4) . . . .
C2 C3 C4 C5 0.7(4) . . . .
C3 C4 C5 C6 -1.4(4) . . . .
C2 C1 C6 C5 0.7(3) . . . .
C2 C1 C6 C7 -179.4(2) . . . .
C4 C5 C6 C1 0.7(3) . . . .
C4 C5 C6 C7 -179.2(2) . . . .
C1 C6 C7 O1 147.4(2) . . . .
C5 C6 C7 O1 -32.7(3) . . . .
C1 C6 C7 C8 -31.8(3) . . . .
C5 C6 C7 C8 148.1(2) . . . .
O1 C7 C8 N1 141.3(2) . . . .
C6 C7 C8 N1 -39.5(2) . . . .
O1 C7 C8 C9 18.1(3) . . . .
C6 C7 C8 C9 -162.73(18) . . . .
O1 C7 C8 C12 -97.0(2) . . . .
C6 C7 C8 C12 82.1(2) . . . .
N1 C8 C9 C10 79.8(2) . . . .
C7 C8 C9 C10 -157.42(18) . . . .
C12 C8 C9 C10 -37.1(2) . . . .
C8 C9 C10 C11 40.0(3) . . . .
C9 C10 C11 C12 -26.8(3) . . . .
C10 C11 C12 C8 3.5(3) . . . .
N1 C8 C12 C11 -96.5(2) . . . .
C9 C8 C12 C11 20.7(2) . . . .
C7 C8 C12 C11 142.1(2) . . . .
O3 C14 C15 Cl1 59.6(2) . . . .
O3 C14 C15 Cl3 -62.4(2) . . . .
O3 C14 C15 Cl2 178.67(14) . . . .
O2 C13 N1 C8 2.1(3) . . . .
O3 C13 N1 C8 -178.11(16) . . . .
C9 C8 N1 C13 73.8(2) . . . .
C7 C8 N1 C13 -51.1(2) . . . .
C12 C8 N1 C13 -173.75(17) . . . .
O2 C13 O3 C14 6.4(3) . . . .
N1 C13 O3 C14 -173.37(17) . . . .
C15 C14 O3 C13 120.1(2) . . . .
